data_1503604
loop_
_publ_author_name
'He, Zikai'
'Liu, Danqing'
'Mao, Renxin'
'Tang, Qin'
'Miao, Qian'

_publ_section_title
;
 Hydrogen-bonded dihydrotetraazapentacenes.
;
_journal_issue 4
_journal_name_full 'Organic letters'
_journal_page_first 1050
_journal_page_last 1053
_journal_paper_doi 10.1021/ol203404q
_journal_volume 14
_journal_year 2012
_chemical_formula_sum 'C40 H52 N4 Si2'
_chemical_formula_weight 645.04
_chemical_name_systematic
; 
 6,13-bis((triisopropylsilyl)ethynyl)-5,14-dihydro-1,4,5,14-tetraazapentacene 
;
_space_group_IT_number 2
_symmetry_cell_setting triclinic
_symmetry_space_group_name_Hall '-P 1'
_symmetry_space_group_name_H-M 'P -1'
_atom_sites_solution_hydrogens geom
_atom_sites_solution_primary direct
_atom_sites_solution_secondary difmap
_audit_creation_method SHELXL-97
_cell_angle_alpha 78.243(2)
_cell_angle_beta 89.120(2)
_cell_angle_gamma 79.670(2)
_cell_formula_units_Z 1
_cell_length_a 7.5446(5)
_cell_length_b 7.8619(6)
_cell_length_c 16.9040(12)
_cell_measurement_reflns_used 299
_cell_measurement_temperature 293(2)
_cell_measurement_theta_max 15
_cell_measurement_theta_min 15
_cell_volume 965.48(12)
_computing_cell_refinement 'BRUKER KAPPA APEXII DUO DIFFRACTOMEMTER'
_computing_data_collection 'BRUKER KAPPA APEXII DUO DIFFRACTOMEMTER'
_computing_data_reduction 'BRUKER KAPPA APEXII DUO DIFFRACTOMEMTER'
_computing_molecular_graphics 'SIEMENS SHETXTL'
_computing_publication_material 'SIEMENS SHETXTL'
_computing_structure_refinement 'SHELXL-97 (Sheldrick, 2008)'
_computing_structure_solution 'SHELXS-97 (Sheldrick, 2008)'
_diffrn_ambient_temperature 293(2)
_diffrn_measured_fraction_theta_full 0.972
_diffrn_measured_fraction_theta_max 0.972
_diffrn_measurement_device_type 'BRUKER KAPPA APEXII DUO DIFFRACTOMEMTER'
_diffrn_measurement_method 'PHI & OMEGA SCAN'
_diffrn_radiation_monochromator graphite
_diffrn_radiation_source 'fine-focus sealed tube'
_diffrn_radiation_type MoK\a
_diffrn_radiation_wavelength 0.71073
_diffrn_reflns_av_R_equivalents 0.0756
_diffrn_reflns_av_sigmaI/netI 0.0650
_diffrn_reflns_limit_h_max 9
_diffrn_reflns_limit_h_min -9
_diffrn_reflns_limit_k_max 9
_diffrn_reflns_limit_k_min -10
_diffrn_reflns_limit_l_max 22
_diffrn_reflns_limit_l_min -21
_diffrn_reflns_number 16201
_diffrn_reflns_theta_full 27.79
_diffrn_reflns_theta_max 27.79
_diffrn_reflns_theta_min 2.46
_exptl_absorpt_coefficient_mu 0.123
_exptl_absorpt_correction_T_max 0.7278
_exptl_absorpt_correction_T_min 0.6293
_exptl_absorpt_correction_type multi-scan
_exptl_crystal_colour yellow
_exptl_crystal_density_diffrn 1.109
_exptl_crystal_density_method 'not measured'
_exptl_crystal_description block
_exptl_crystal_F_000 348
_exptl_crystal_size_max 0.50
_exptl_crystal_size_mid 0.40
_exptl_crystal_size_min 0.30
_refine_diff_density_max 0.369
_refine_diff_density_min -0.222
_refine_diff_density_rms 0.051
_refine_ls_extinction_method none
_refine_ls_goodness_of_fit_ref 1.062
_refine_ls_hydrogen_treatment riding
_refine_ls_matrix_type full
_refine_ls_number_parameters 232
_refine_ls_number_reflns 4437
_refine_ls_number_restraints 0
_refine_ls_restrained_S_all 1.062
_refine_ls_R_factor_all 0.0945
_refine_ls_R_factor_gt 0.0705
_refine_ls_shift/su_max 0.000
_refine_ls_shift/su_mean 0.000
_refine_ls_structure_factor_coef Fsqd
_refine_ls_weighting_details 'calc w=1/[\s^2^(Fo^2^)+(0.1163P)^2^+0.2197P] where P=(Fo^2^+2Fc^2^)/3'
_refine_ls_weighting_scheme calc
_refine_ls_wR_factor_gt 0.1986
_refine_ls_wR_factor_ref 0.2208
_reflns_number_gt 3210
_reflns_number_total 4437
_reflns_threshold_expression >2sigma(I)
_cod_data_source_file ol203404q_si_003.cif
_cod_data_source_block TIPS-1,4,5,14-DHTAP
_cod_depositor_comments
;
The following automatic conversions were performed:

'_symmetry_cell_setting' value 'Triclinic' changed to 'triclinic'
according to /home/saulius/struct/CIF-dictionaries/cif_core.dic
dictionary named 'cif_core.dic' version 2.4.1 from 2010-06-29.

Automatic conversion script
Id: cif_fix_values 1715 2011-07-08 13:25:40Z adriana 
;
_cod_original_sg_symbol_H-M P-1
_cod_database_code 1503604

loop_
_symmetry_equiv_pos_as_xyz
'x, y, z'
'-x, -y, -z'

loop_
_atom_site_label
_atom_site_type_symbol
_atom_site_fract_x
_atom_site_fract_y
_atom_site_fract_z
_atom_site_U_iso_or_equiv
_atom_site_adp_type
_atom_site_occupancy
_atom_site_symmetry_multiplicity
_atom_site_calc_flag
_atom_site_refinement_flags
Si1 Si 0.29241(9) 0.74118(10) 0.18069(3) 0.0588(3) Uani 1 1 d .
C1 C -0.3920(4) 1.2218(4) 0.5300(2) 0.0745(8) Uani 1 1 d .
C2 C -0.3342(4) 1.2707(4) 0.4523(2) 0.0769(8) Uani 1 1 d .
C4 C -0.1935(3) 0.9811(3) 0.45490(13) 0.0493(5) Uani 1 1 d .
C6 C -0.0453(3) 0.6780(3) 0.45810(11) 0.0430(5) Uani 1 1 d .
C7 C 0.0619(2) 0.5511(3) 0.42070(10) 0.0416(4) Uani 1 1 d .
C8 C 0.1067(2) 0.3737(3) 0.46145(11) 0.0424(5) Uani 1 1 d .
C10 C 0.2535(3) 0.0700(3) 0.46500(13) 0.0488(5) Uani 1 1 d .
C12 C 0.1297(3) 0.6064(3) 0.34186(11) 0.0456(5) Uani 1 1 d .
C13 C 0.1890(3) 0.6570(3) 0.27701(13) 0.0554(6) Uani 1 1 d .
C14 C 0.0970(13) 1.0790(7) 0.1917(5) 0.299(7) Uani 1 1 d .
H14A H 0.0449 1.0013 0.2331 0.449 Uiso 1 1 calc R
H14B H 0.0073 1.1366 0.1506 0.449 Uiso 1 1 calc R
H14C H 0.1403 1.1661 0.2148 0.449 Uiso 1 1 calc R
C15 C 0.2307(9) 0.9880(6) 0.1598(3) 0.151(2) Uani 1 1 d .
H15 H 0.3135 0.9944 0.2028 0.181 Uiso 1 1 calc R
C16 C 0.3450(10) 1.0788(6) 0.0956(4) 0.183(3) Uani 1 1 d .
H16A H 0.4439 0.9937 0.0834 0.274 Uiso 1 1 calc R
H16B H 0.3905 1.1692 0.1154 0.274 Uiso 1 1 calc R
H16C H 0.2727 1.1310 0.0477 0.274 Uiso 1 1 calc R
C17 C 0.0028(7) 0.6637(10) 0.0964(3) 0.172(3) Uani 1 1 d .
H17A H -0.0416 0.6317 0.1499 0.259 Uiso 1 1 calc R
H17B H -0.0297 0.5877 0.0634 0.259 Uiso 1 1 calc R
H17C H -0.0491 0.7840 0.0734 0.259 Uiso 1 1 calc R
C18 C 0.1987(5) 0.6450(6) 0.10030(17) 0.0935(10) Uani 1 1 d .
H18 H 0.2396 0.5175 0.1183 0.112 Uiso 1 1 calc R
C19 C 0.2832(6) 0.6859(7) 0.0191(2) 0.1260(16) Uani 1 1 d .
H19A H 0.4118 0.6678 0.0260 0.189 Uiso 1 1 calc R
H19B H 0.2390 0.8066 -0.0063 0.189 Uiso 1 1 calc R
H19C H 0.2529 0.6093 -0.0142 0.189 Uiso 1 1 calc R
C20 C 0.6269(6) 0.7235(9) 0.2589(3) 0.169(3) Uani 1 1 d .
H20A H 0.5991 0.8502 0.2490 0.253 Uiso 1 1 calc R
H20B H 0.7552 0.6858 0.2591 0.253 Uiso 1 1 calc R
H20C H 0.5810 0.6757 0.3103 0.253 Uiso 1 1 calc R
C21 C 0.5397(4) 0.6578(6) 0.19203(18) 0.0974(12) Uani 1 1 d .
H21 H 0.5945 0.7028 0.1409 0.117 Uiso 1 1 calc R
C22 C 0.5845(7) 0.4577(8) 0.2077(3) 0.153(2) Uani 1 1 d .
H22A H 0.5308 0.4164 0.1658 0.229 Uiso 1 1 calc R
H22B H 0.5381 0.4097 0.2590 0.229 Uiso 1 1 calc R
H22C H 0.7128 0.4204 0.2082 0.229 Uiso 1 1 calc R
H1 H -0.458(5) 1.286(5) 0.557(2) 0.096(11) Uiso 1 1 d .
H2 H -0.349(5) 1.397(5) 0.420(2) 0.103(11) Uiso 1 1 d .
N3 N -0.2347(4) 1.1507(3) 0.41458(17) 0.0655(6) Uani 0.50 1 d P
C5 C -0.0915(3) 0.8526(3) 0.41911(12) 0.0509(5) Uani 0.50 1 d P
N5 N -0.0915(3) 0.8526(3) 0.41911(12) 0.0509(5) Uani 0.50 1 d P
C9 C 0.2085(3) 0.2455(3) 0.42600(11) 0.0491(5) Uani 0.50 1 d P
N9 N 0.2085(3) 0.2455(3) 0.42600(11) 0.0491(5) Uani 0.50 1 d P
N11 N 0.3528(3) -0.0515(4) 0.42774(16) 0.0647(6) Uani 0.50 1 d P
H5 H -0.049(3) 0.884(3) 0.3682(17) 0.059(7) Uiso 1 1 d .
H9 H 0.251(4) 0.290(3) 0.3755(17) 0.064(7) Uiso 1 1 d .
C3 C -0.2347(4) 1.1507(3) 0.41458(17) 0.0655(6) Uani 0.50 1 d P
H3 H -0.201(9) 1.179(9) 0.371(4) 0.08(2) Uiso 0.50 1 d P
C11 C 0.3528(3) -0.0515(4) 0.42774(16) 0.0647(6) Uani 0.50 1 d P
H11 H 0.407(7) -0.016(6) 0.380(3) 0.051(12) Uiso 0.50 1 d P

loop_
_atom_site_aniso_label
_atom_site_aniso_U_11
_atom_site_aniso_U_22
_atom_site_aniso_U_33
_atom_site_aniso_U_23
_atom_site_aniso_U_13
_atom_site_aniso_U_12
Si1 0.0597(4) 0.0789(5) 0.0373(3) -0.0034(3) 0.0149(3) -0.0223(3)
C1 0.0690(17) 0.078(2) 0.082(2) -0.0322(16) -0.0033(14) -0.0089(14)
C2 0.0722(18) 0.0733(19) 0.088(2) -0.0219(16) -0.0087(15) -0.0125(14)
C4 0.0440(10) 0.0544(13) 0.0498(11) -0.0101(9) -0.0035(9) -0.0095(9)
C6 0.0406(9) 0.0546(12) 0.0347(9) -0.0079(8) 0.0050(7) -0.0126(8)
C7 0.0397(9) 0.0558(12) 0.0306(8) -0.0076(8) 0.0058(7) -0.0142(8)
C8 0.0379(9) 0.0566(12) 0.0346(9) -0.0098(8) 0.0040(7) -0.0136(8)
C10 0.0414(10) 0.0592(13) 0.0484(11) -0.0172(10) -0.0005(8) -0.0088(9)
C12 0.0437(10) 0.0561(12) 0.0374(9) -0.0082(8) 0.0059(8) -0.0117(9)
C13 0.0558(12) 0.0691(15) 0.0418(10) -0.0086(10) 0.0120(9) -0.0170(11)
C14 0.398(13) 0.105(4) 0.297(10) 0.062(5) 0.248(10) 0.076(6)
C15 0.209(6) 0.083(3) 0.155(4) -0.006(3) 0.106(4) -0.039(3)
C16 0.287(8) 0.100(3) 0.162(5) -0.005(3) 0.123(5) -0.072(4)
C17 0.114(3) 0.347(9) 0.105(3) -0.099(4) 0.025(3) -0.113(5)
C18 0.091(2) 0.148(3) 0.0521(15) -0.0226(17) 0.0161(14) -0.049(2)
C19 0.138(4) 0.206(5) 0.0558(17) -0.047(2) 0.029(2) -0.069(3)
C20 0.087(3) 0.354(9) 0.085(3) -0.056(4) 0.001(2) -0.084(4)
C21 0.0608(16) 0.173(4) 0.0533(15) -0.0112(19) 0.0140(12) -0.021(2)
C22 0.109(3) 0.186(5) 0.119(4) 0.004(3) 0.020(3) 0.048(3)
N3 0.0672(14) 0.0656(15) 0.0632(15) -0.0078(12) -0.0046(12) -0.0163(11)
C5 0.0554(11) 0.0553(12) 0.0401(10) -0.0053(8) 0.0062(8) -0.0103(9)
N5 0.0554(11) 0.0553(12) 0.0401(10) -0.0053(8) 0.0062(8) -0.0103(9)
C9 0.0462(10) 0.0623(13) 0.0393(9) -0.0123(9) 0.0088(8) -0.0094(9)
N9 0.0462(10) 0.0623(13) 0.0393(9) -0.0123(9) 0.0088(8) -0.0094(9)
N11 0.0562(13) 0.0798(17) 0.0647(14) -0.0293(13) 0.0039(11) -0.0137(11)
C3 0.0672(14) 0.0656(15) 0.0632(15) -0.0078(12) -0.0046(12) -0.0163(11)
C11 0.0562(13) 0.0798(17) 0.0647(14) -0.0293(13) 0.0039(11) -0.0137(11)

loop_
_atom_type_symbol
_atom_type_description
_atom_type_scat_dispersion_real
_atom_type_scat_dispersion_imag
_atom_type_scat_source
C C 0.0033 0.0016 'International Tables Vol C Tables 4.2.6.8 and 6.1.1.4'
H H 0.0000 0.0000 'International Tables Vol C Tables 4.2.6.8 and 6.1.1.4'
N N 0.0061 0.0033 'International Tables Vol C Tables 4.2.6.8 and 6.1.1.4'
Si Si 0.0817 0.0704 'International Tables Vol C Tables 4.2.6.8 and 6.1.1.4'

loop_
_geom_angle_atom_site_label_1
_geom_angle_atom_site_label_2
_geom_angle_atom_site_label_3
_geom_angle
_geom_angle_site_symmetry_1
_geom_angle_site_symmetry_3
C13 Si1 C21 107.59(13) . .
C13 Si1 C15 107.31(15) . .
C21 Si1 C15 113.5(2) . .
C13 Si1 C18 107.37(12) . .
C21 Si1 C18 108.98(17) . .
C15 Si1 C18 111.8(3) . .
C11 C1 N11 0.0(3) 2_566 2_566
C11 C1 C2 122.0(3) 2_566 .
N11 C1 C2 122.0(3) 2_566 .
C11 C1 H1 111(3) 2_566 .
N11 C1 H1 111(3) 2_566 .
C2 C1 H1 127(3) . .
N3 C2 C1 121.0(3) . .
N3 C2 H2 113(2) . .
C1 C2 H2 125(2) . .
N3 C4 C5 120.8(2) . .
N3 C4 C10 120.7(2) . 2_566
C5 C4 C10 118.5(2) . 2_566
C5 C6 C7 121.53(17) . .
C5 C6 C8 118.66(18) . 2_566
C7 C6 C8 119.81(19) . 2_566
C8 C7 C6 120.55(16) . .
C8 C7 C12 120.24(17) . .
C6 C7 C12 119.18(18) . .
C9 C8 C7 122.00(17) . .
C9 C8 C6 118.37(19) . 2_566
C7 C8 C6 119.63(18) . 2_566
N11 C10 C9 120.9(2) . .
N11 C10 C4 120.4(2) . 2_566
C9 C10 C4 118.75(19) . 2_566
C13 C12 C7 177.7(2) . .
C12 C13 Si1 175.9(2) . .
C15 C14 H14A 109.5 . .
C15 C14 H14B 109.5 . .
H14A C14 H14B 109.5 . .
C15 C14 H14C 109.5 . .
H14A C14 H14C 109.5 . .
H14B C14 H14C 109.5 . .
C14 C15 C16 120.9(4) . .
C14 C15 Si1 125.5(4) . .
C16 C15 Si1 113.4(3) . .
C14 C15 H15 91.2 . .
C16 C15 H15 91.2 . .
Si1 C15 H15 91.2 . .
C15 C16 H16A 109.5 . .
C15 C16 H16B 109.5 . .
H16A C16 H16B 109.5 . .
C15 C16 H16C 109.5 . .
H16A C16 H16C 109.5 . .
H16B C16 H16C 109.5 . .
C18 C17 H17A 109.5 . .
C18 C17 H17B 109.5 . .
H17A C17 H17B 109.5 . .
C18 C17 H17C 109.5 . .
H17A C17 H17C 109.5 . .
H17B C17 H17C 109.5 . .
C17 C18 C19 113.9(3) . .
C17 C18 Si1 116.0(3) . .
C19 C18 Si1 114.3(2) . .
C17 C18 H18 103.5 . .
C19 C18 H18 103.5 . .
Si1 C18 H18 103.5 . .
C18 C19 H19A 109.5 . .
C18 C19 H19B 109.5 . .
H19A C19 H19B 109.5 . .
C18 C19 H19C 109.5 . .
H19A C19 H19C 109.5 . .
H19B C19 H19C 109.5 . .
C21 C20 H20A 109.5 . .
C21 C20 H20B 109.5 . .
H20A C20 H20B 109.5 . .
C21 C20 H20C 109.5 . .
H20A C20 H20C 109.5 . .
H20B C20 H20C 109.5 . .
C22 C21 C20 109.3(4) . .
C22 C21 Si1 112.0(3) . .
C20 C21 Si1 112.7(3) . .
C22 C21 H21 107.5 . .
C20 C21 H21 107.5 . .
Si1 C21 H21 107.5 . .
C21 C22 H22A 109.5 . .
C21 C22 H22B 109.5 . .
H22A C22 H22B 109.5 . .
C21 C22 H22C 109.5 . .
H22A C22 H22C 109.5 . .
H22B C22 H22C 109.5 . .
C4 N3 C2 118.4(3) . .
C4 N3 H3 121(5) . .
C2 N3 H3 121(5) . .
C6 C5 C4 122.86(19) . .
C6 C5 H5 117.6(16) . .
C4 C5 H5 119.5(16) . .
C8 C9 C10 122.88(18) . .
C8 C9 H9 113.8(16) . .
C10 C9 H9 123.2(16) . .
C10 N11 C1 117.5(3) . 2_566
C10 N11 H11 120(3) . .
C1 N11 H11 121(3) 2_566 .

loop_
_geom_bond_atom_site_label_1
_geom_bond_atom_site_label_2
_geom_bond_distance
_geom_bond_site_symmetry_2
Si1 C13 1.845(2) .
Si1 C21 1.862(3) .
Si1 C15 1.873(4) .
Si1 C18 1.886(3) .
C1 C11 1.366(4) 2_566
C1 N11 1.366(4) 2_566
C1 C2 1.377(5) .
C1 H1 0.84(3) .
C2 N3 1.356(4) .
C2 H2 1.02(4) .
C4 N3 1.351(3) .
C4 C5 1.391(3) .
C4 C10 1.423(3) 2_566
C6 C5 1.381(3) .
C6 C7 1.415(3) .
C6 C8 1.433(3) 2_566
C7 C8 1.407(3) .
C7 C12 1.432(2) .
C8 C9 1.385(3) .
C8 C6 1.433(3) 2_566
C10 N11 1.358(3) .
C10 C9 1.386(3) .
C10 C4 1.423(3) 2_566
C12 C13 1.196(3) .
C14 C15 1.305(6) .
C14 H14A 0.9600 .
C14 H14B 0.9600 .
C14 H14C 0.9600 .
C15 C16 1.518(5) .
C15 H15 0.9800 .
C16 H16A 0.9600 .
C16 H16B 0.9600 .
C16 H16C 0.9600 .
C17 C18 1.460(6) .
C17 H17A 0.9600 .
C17 H17B 0.9600 .
C17 H17C 0.9600 .
C18 C19 1.504(4) .
C18 H18 0.9800 .
C19 H19A 0.9600 .
C19 H19B 0.9600 .
C19 H19C 0.9600 .
C20 C21 1.537(5) .
C20 H20A 0.9600 .
C20 H20B 0.9600 .
C20 H20C 0.9600 .
C21 C22 1.517(7) .
C21 H21 0.9800 .
C22 H22A 0.9600 .
C22 H22B 0.9600 .
C22 H22C 0.9600 .
N3 H3 0.78(7) .
C5 H5 0.92(3) .
C9 H9 0.93(3) .
N11 C1 1.366(4) 2_566
N11 H11 0.91(5) .

loop_
_geom_torsion_atom_site_label_1
_geom_torsion_atom_site_label_2
_geom_torsion_atom_site_label_3
_geom_torsion_atom_site_label_4
_geom_torsion
_geom_torsion_site_symmetry_1
_geom_torsion_site_symmetry_4
C11 C1 C2 N3 -0.2(5) 2_566 .
N11 C1 C2 N3 -0.2(5) 2_566 .
C5 C6 C7 C8 -179.72(18) . .
C8 C6 C7 C8 0.9(3) 2_566 .
C5 C6 C7 C12 2.5(3) . .
C8 C6 C7 C12 -176.90(17) 2_566 .
C6 C7 C8 C9 178.80(18) . .
C12 C7 C8 C9 -3.4(3) . .
C6 C7 C8 C6 -0.9(3) . 2_566
C12 C7 C8 C6 176.88(17) . 2_566
C8 C7 C12 C13 -124(6) . .
C6 C7 C12 C13 53(6) . .
C7 C12 C13 Si1 24(8) . .
C21 Si1 C13 C12 51(3) . .
C15 Si1 C13 C12 -72(3) . .
C18 Si1 C13 C12 168(3) . .
C13 Si1 C15 C14 -19.8(9) . .
C21 Si1 C15 C14 -138.5(8) . .
C18 Si1 C15 C14 97.7(9) . .
C13 Si1 C15 C16 164.4(5) . .
C21 Si1 C15 C16 45.7(6) . .
C18 Si1 C15 C16 -78.1(5) . .
C13 Si1 C18 C17 50.3(4) . .
C21 Si1 C18 C17 166.5(4) . .
C15 Si1 C18 C17 -67.2(4) . .
C13 Si1 C18 C19 -174.2(3) . .
C21 Si1 C18 C19 -57.9(4) . .
C15 Si1 C18 C19 68.4(4) . .
C13 Si1 C21 C22 62.2(3) . .
C15 Si1 C21 C22 -179.2(3) . .
C18 Si1 C21 C22 -53.9(3) . .
C13 Si1 C21 C20 -61.6(4) . .
C15 Si1 C21 C20 57.0(4) . .
C18 Si1 C21 C20 -177.7(3) . .
C5 C4 N3 C2 -179.9(2) . .
C10 C4 N3 C2 0.2(4) 2_566 .
C1 C2 N3 C4 0.0(4) . .
C7 C6 C5 C4 -178.63(18) . .
C8 C6 C5 C4 0.8(3) 2_566 .
N3 C4 C5 C6 179.6(2) . .
C10 C4 C5 C6 -0.4(3) 2_566 .
C7 C8 C9 C10 -179.75(18) . .
C6 C8 C9 C10 -0.1(3) 2_566 .
N11 C10 C9 C8 179.60(19) . .
C4 C10 C9 C8 -0.3(3) 2_566 .
C9 C10 N11 C1 179.9(2) . 2_566
C4 C10 N11 C1 -0.1(3) 2_566 2_566
